data_7159816
loop_
_publ_author_name
'Duan, Fangfang'
'Qin, Chunlun'
'Sang, Zihuan'
'Wei, Xiaoyi'
'Ruan, Hanli'

_publ_section_title
;
 Lignans and [11]-chaetoglobosins from <i>Pseudeurotium bakeri</i> and
 their immunosuppressive activity.
;
_journal_issue 11
_journal_name_full 'Organic &amp; biomolecular chemistry'
_journal_page_first 2271
_journal_page_last 2278
_journal_paper_doi 10.1039/d3ob02109b
_journal_volume 22
_journal_year 2024
_chemical_absolute_configuration ad
_chemical_formula_moiety 'C18 H20 O5, 2(H2 O)'
_chemical_formula_sum 'C18 H24 O7'
_chemical_formula_weight 352.37
_space_group_crystal_system orthorhombic
_space_group_IT_number 19
_space_group_name_Hall 'P 2ac 2ab'
_space_group_name_H-M_alt 'P 21 21 21'
_atom_sites_solution_hydrogens mixed
_atom_sites_solution_primary dual
_audit_creation_date 2021-09-24
_audit_creation_method
;
Olex2 1.2
(compiled 2018.05.29 svn.r3508 for OlexSys, GUI svn.r5506)
;
_audit_update_record
;
2023-12-25 deposited with the CCDC.	2024-02-19 downloaded from the CCDC.
;
_cell_angle_alpha 90
_cell_angle_beta 90
_cell_angle_gamma 90
_cell_formula_units_Z 4
_cell_length_a 8.55080(10)
_cell_length_b 12.47630(10)
_cell_length_c 16.58680(10)
_cell_measurement_reflns_used 13593
_cell_measurement_temperature 100.00(10)
_cell_measurement_theta_max 73.4990
_cell_measurement_theta_min 4.4180
_cell_volume 1769.52(3)
_computing_cell_refinement 'CrysAlisPro 1.171.39.28b (Rigaku OD, 2015)'
_computing_data_collection 'CrysAlisPro 1.171.39.28b (Rigaku OD, 2015)'
_computing_data_reduction 'CrysAlisPro 1.171.39.28b (Rigaku OD, 2015)'
_computing_molecular_graphics 'Olex2 (Dolomanov et al., 2009)'
_computing_publication_material 'Olex2 (Dolomanov et al., 2009)'
_computing_structure_refinement 'XL (Sheldrick, 2008)'
_computing_structure_solution 'ShelXT (Sheldrick, 2015)'
_diffrn_ambient_environment N~2~
_diffrn_ambient_temperature 100.00(10)
_diffrn_detector 'CCD plate'
_diffrn_measured_fraction_theta_full 1.000
_diffrn_measured_fraction_theta_max 0.994
_diffrn_measurement_details
;
List of Runs (angles in degrees, time in seconds):

  # Type    Start    End  Width  t~exp~   \w     \q     \k     \f   Frames
#--------------------------------------------------------------------------
  1  \w    -27.00   0.00   0.50    0.50    --    0.00  73.00 107.49   54
  2  \w    -28.00  29.00   0.50    0.50    --    0.00 -82.00 120.00  114
  3  \w    -28.00  31.00   0.50    0.50    --    0.00 -82.00 -30.00  118
  4  \w    -32.00  28.00   0.50    0.50    --    0.00 -82.00-150.00  120
  5  \w    -27.00  -1.00   0.50    0.50    --    0.00 -82.00  90.00   52
  6  \w    -16.00  39.00   0.50    0.50    --    0.00  38.00   0.00  110
  7  \w     11.00  86.00   0.50    0.50    --   94.60 -77.00  30.00  150
  8  \w     41.00 125.00   0.50    0.50    --   94.60 -82.00 -90.00  168
  9  \w      5.00 100.00   0.50    0.50    --   94.60 -30.00-150.00  190
 10  \w     82.00 151.00   0.50    0.50    --   94.60  77.00-120.00  138
 11  \w     12.00 108.00   0.50    0.50    --   94.60 -15.00-120.00  192
 12  \w     81.00 126.00   0.50    0.50    --   94.60 -82.00   0.00   90
 13  \w     85.00 171.00   0.50    0.50    --   94.60  77.00-180.00  172
 14  \w     71.00 173.00   0.50    0.50    --   94.60  61.00 -30.00  204
 15  \w      6.00  97.00   0.50    0.50    --   94.60 -61.00-150.00  182
 16  \w     27.00  70.00   0.50    0.50    --   94.60 -82.00   0.00   86
 17  \w     17.00 126.00   0.50    0.50    --   94.60 -82.00 120.00  218
 18  \w     91.00 130.00   0.50    0.50    --   94.60  82.00 120.00   78
 19  \w     84.00 115.00   0.50    0.50    --   94.60 -82.00-150.00   62
 20  \w    144.00 170.00   0.50    0.50    --   94.60  77.00 -60.00   52
 21  \w    113.00 144.00   0.50    0.50    --   94.60  77.00 150.00   62
 22  \w     75.00 102.00   0.50    0.50    --   94.60 -30.00-120.00   54
 23  \w     51.00  77.00   0.50    0.50    --   94.60 -82.00-180.00   52
;
_diffrn_measurement_device 'four-circle diffractometer'
_diffrn_measurement_device_type 'XtaLAB AFC12 (RINC): Kappa single'
_diffrn_measurement_method '\w scans'
_diffrn_orient_matrix_type 'CrysAlisPro convention (1999,Acta A55,543-557)'
_diffrn_orient_matrix_UB_11 -0.0374162000
_diffrn_orient_matrix_UB_12 -0.0751507000
_diffrn_orient_matrix_UB_13 0.0710811000
_diffrn_orient_matrix_UB_21 0.0319445000
_diffrn_orient_matrix_UB_22 0.0921487000
_diffrn_orient_matrix_UB_23 0.0596229000
_diffrn_orient_matrix_UB_31 -0.1733312000
_diffrn_orient_matrix_UB_32 0.0332614000
_diffrn_orient_matrix_UB_33 -0.0043427000
_diffrn_radiation_monochromator graphite
_diffrn_radiation_probe x-ray
_diffrn_radiation_type CuK\a
_diffrn_radiation_wavelength 1.54184
_diffrn_reflns_av_R_equivalents 0.0347
_diffrn_reflns_av_unetI/netI 0.0214
_diffrn_reflns_Laue_measured_fraction_full 1.000
_diffrn_reflns_Laue_measured_fraction_max 0.994
_diffrn_reflns_limit_h_max 9
_diffrn_reflns_limit_h_min -10
_diffrn_reflns_limit_k_max 14
_diffrn_reflns_limit_k_min -15
_diffrn_reflns_limit_l_max 20
_diffrn_reflns_limit_l_min -20
_diffrn_reflns_number 18877
_diffrn_reflns_point_group_measured_fraction_full 1.000
_diffrn_reflns_point_group_measured_fraction_max 0.987
_diffrn_reflns_theta_full 67.684
_diffrn_reflns_theta_max 73.924
_diffrn_reflns_theta_min 4.435
_diffrn_source 'fine-focus sealed X-ray tube'
_diffrn_source_type 'Enhance (Cu) X-ray Source'
_exptl_absorpt_coefficient_mu 0.850
_exptl_absorpt_correction_T_max 1.00000
_exptl_absorpt_correction_T_min 0.77353
_exptl_absorpt_correction_type multi-scan
_exptl_absorpt_process_details
;
CrysAlisPro 1.171.39.28b (Rigaku Oxford Diffraction, 2015)
Empirical absorption correction using spherical harmonics,
 implemented in SCALE3 ABSPACK scaling algorithm.
;
_exptl_crystal_colour 'clear colourless'
_exptl_crystal_colour_lustre clear
_exptl_crystal_colour_primary colourless
_exptl_crystal_density_diffrn 1.323
_exptl_crystal_description prism
_exptl_crystal_F_000 752
_exptl_crystal_size_max 0.4
_exptl_crystal_size_mid 0.1
_exptl_crystal_size_min 0.07
_refine_diff_density_max 0.167
_refine_diff_density_min -0.135
_refine_diff_density_rms 0.030
_refine_ls_abs_structure_details
;
 Flack x determined using 1443 quotients [(I+)-(I-)]/[(I+)+(I-)]
 (Parsons, Flack and Wagner, Acta Cryst. B69 (2013) 249-259).
;
_refine_ls_abs_structure_Flack 0.05(5)
_refine_ls_extinction_coef 0.0016(3)
_refine_ls_extinction_expression Fc^*^=kFc[1+0.001xFc^2^\l^3^/sin(2\q)]^-1/4^
_refine_ls_extinction_method 'SHELXL-2014/7 (Sheldrick 2014'
_refine_ls_goodness_of_fit_ref 1.042
_refine_ls_hydrogen_treatment constr
_refine_ls_matrix_type full
_refine_ls_number_parameters 239
_refine_ls_number_reflns 3543
_refine_ls_number_restraints 0
_refine_ls_restrained_S_all 1.042
_refine_ls_R_factor_all 0.0249
_refine_ls_R_factor_gt 0.0243
_refine_ls_shift/su_max 0.000
_refine_ls_shift/su_mean 0.000
_refine_ls_structure_factor_coef Fsqd
_refine_ls_weighting_details 'w=1/[\s^2^(Fo^2^)+(0.0314P)^2^+0.3788P] where P=(Fo^2^+2Fc^2^)/3'
_refine_ls_weighting_scheme calc
_refine_ls_wR_factor_gt 0.0633
_refine_ls_wR_factor_ref 0.0637
_reflns_Friedel_coverage 0.728
_reflns_Friedel_fraction_full 1.000
_reflns_Friedel_fraction_max 0.976
_reflns_number_gt 3464
_reflns_number_total 3543
_reflns_threshold_expression 'I > 2\s(I)'
_cod_data_source_file d3ob02109b2.cif
_cod_data_source_block 20210601_ps-7
_cod_depositor_comments 'Adding full bibliography for 7159816--7159818.cif.'
_cod_database_code 7159816
_shelx_shelxl_version_number 2014/7
_shelx_space_group_comment
;
The symmetry employed for this shelxl refinement is uniquely defined
by the following loop, which should always be used as a source of
symmetry information in preference to the above space-group names.
They are only intended as comments.
;
_shelx_estimated_absorpt_t_max 0.943
_shelx_estimated_absorpt_t_min 0.727
_reflns_odcompleteness_completeness 100.00
_reflns_odcompleteness_iscentric 1
_reflns_odcompleteness_theta 66.97
_olex2_refinement_description
;
1. Fixed Uiso
 At 1.2 times of:
  All C(H) groups, All C(H,H) groups
 At 1.5 times of:
  All C(H,H,H) groups, All O(H) groups, All O(H,H) groups
2.a Free rotating group:
 O7(H7C,H7D), O6(H6A,H6B)
2.b Ternary CH refined with riding coordinates:
 C8'(H8')
2.c Secondary CH2 refined with riding coordinates:
 C7(H7A,H7B), C7'(H7'A,H7'B)
2.d Aromatic/amide H refined with riding coordinates:
 C6(H6), C4(H4A), C2(H2A), C2'(H2'), C4'(H4')
2.e Idealised Me refined as rotating group:
 C9(H9A,H9B,H9C), C9'(H9'A,H9'B,H9'C)
2.f Idealised tetrahedral OH refined as rotating group:
 O2(H2), O1(H1), O4(H4), O3(H3)
;
_olex2_submission_special_instructions 'No special instructions were received'
_oxdiff_exptl_absorpt_empirical_details
;
Empirical correction (ABSPACK) includes:
- Absorption correction using spherical harmonics
- Frame scaling
;
_oxdiff_exptl_absorpt_empirical_full_max 1.962
_oxdiff_exptl_absorpt_empirical_full_min 0.499

loop_
_space_group_symop_operation_xyz
'x, y, z'
'-x+1/2, -y, z+1/2'
'-x, y+1/2, -z+1/2'
'x+1/2, -y+1/2, -z'

loop_
_atom_site_label
_atom_site_type_symbol
_atom_site_fract_x
_atom_site_fract_y
_atom_site_fract_z
_atom_site_U_iso_or_equiv
_atom_site_adp_type
_atom_site_occupancy
_atom_site_site_symmetry_order
_atom_site_calc_flag
_atom_site_refinement_flags_posn
_atom_site_refinement_flags_adp
_atom_site_refinement_flags_occupancy
_atom_site_disorder_assembly
_atom_site_disorder_group
O5 O 0.31068(13) 0.29049(8) 0.66557(7) 0.0162(2) Uani 1 1 d . . . . .
O2 O 0.42858(14) 0.62325(9) 0.48639(7) 0.0191(2) Uani 1 1 d . . . . .
H2 H 0.3415 0.6354 0.5050 0.029 Uiso 1 1 calc GR . . . .
O1 O 0.92918(13) 0.51295(9) 0.57705(7) 0.0193(2) Uani 1 1 d . . . . .
H1 H 0.9709 0.4786 0.6133 0.029 Uiso 1 1 calc GR . . . .
O4 O 0.70440(14) 0.27083(9) 0.82487(7) 0.0213(3) Uani 1 1 d . . . . .
H4 H 0.7690 0.2450 0.8558 0.032 Uiso 1 1 calc GR . . . .
O3 O 0.94032(13) 0.01256(9) 0.65384(7) 0.0201(2) Uani 1 1 d . . . . .
H3 H 0.9249 -0.0216 0.6124 0.030 Uiso 1 1 calc GR . . . .
O7 O 0.62613(15) 0.81887(10) 0.45392(7) 0.0225(3) Uani 1 1 d . . . . .
H7C H 0.5596 0.8678 0.4443 0.034 Uiso 1 1 d G . . . .
H7D H 0.5723 0.7674 0.4728 0.034 Uiso 1 1 d G . . . .
O6 O 0.45042(15) 0.59551(10) 0.19584(8) 0.0246(3) Uani 1 1 d . . . . .
H6A H 0.4463 0.5690 0.2430 0.037 Uiso 1 1 d G . . . .
H6B H 0.3660 0.6310 0.1912 0.037 Uiso 1 1 d G . . . .
C1 C 0.54054(18) 0.46093(12) 0.66339(9) 0.0148(3) Uani 1 1 d . . . . .
C3 C 0.76978(18) 0.51094(13) 0.58706(10) 0.0158(3) Uani 1 1 d . . . . .
C5' C 0.69941(19) 0.21096(12) 0.75524(9) 0.0159(3) Uani 1 1 d . . . . .
C7 C 0.47097(18) 0.40927(13) 0.73724(9) 0.0153(3) Uani 1 1 d . . . . .
H7A H 0.3774 0.4486 0.7520 0.018 Uiso 1 1 calc R . . . .
H7B H 0.5449 0.4166 0.7813 0.018 Uiso 1 1 calc R . . . .
C6 C 0.44681(19) 0.51506(12) 0.60783(9) 0.0156(3) Uani 1 1 d . . . . .
H6 H 0.3388 0.5168 0.6142 0.019 Uiso 1 1 calc R . . . .
C1' C 0.56374(19) 0.15492(13) 0.63617(9) 0.0162(3) Uani 1 1 d . . . . .
C4 C 0.67775(19) 0.56474(12) 0.53097(10) 0.0164(3) Uani 1 1 d . . . . .
H4A H 0.7227 0.5987 0.4867 0.020 Uiso 1 1 calc R . . . .
C6' C 0.56671(19) 0.21856(12) 0.70575(9) 0.0154(3) Uani 1 1 d . . . . .
C2 C 0.70235(18) 0.45869(12) 0.65253(9) 0.0157(3) Uani 1 1 d . . . . .
H2A H 0.7653 0.4222 0.6891 0.019 Uiso 1 1 calc R . . . .
C3' C 0.81735(19) 0.08215(12) 0.66663(10) 0.0172(3) Uani 1 1 d . . . . .
C5 C 0.51686(19) 0.56647(12) 0.54275(9) 0.0154(3) Uani 1 1 d . . . . .
C2' C 0.6890(2) 0.08748(13) 0.61644(9) 0.0179(3) Uani 1 1 d . . . . .
H2' H 0.6856 0.0464 0.5697 0.022 Uiso 1 1 calc R . . . .
C4' C 0.82431(19) 0.14507(13) 0.73590(10) 0.0176(3) Uani 1 1 d . . . . .
H4' H 0.9121 0.1429 0.7689 0.021 Uiso 1 1 calc R . . . .
C8' C 0.27659(19) 0.18922(13) 0.62710(10) 0.0173(3) Uani 1 1 d . . . . .
H8' H 0.2476 0.1355 0.6675 0.021 Uiso 1 1 calc R . . . .
C8 C 0.42763(18) 0.28947(12) 0.72889(9) 0.0152(3) Uani 1 1 d . . . . .
C7' C 0.4214(2) 0.15444(14) 0.58265(10) 0.0214(4) Uani 1 1 d . . . . .
H7'A H 0.4388 0.2022 0.5374 0.026 Uiso 1 1 calc R . . . .
H7'B H 0.4056 0.0828 0.5615 0.026 Uiso 1 1 calc R . . . .
C9 C 0.34998(19) 0.25162(13) 0.80710(10) 0.0191(3) Uani 1 1 d . . . . .
H9A H 0.2607 0.2958 0.8184 0.029 Uiso 1 1 calc GR . . . .
H9B H 0.4234 0.2569 0.8507 0.029 Uiso 1 1 calc GR . . . .
H9C H 0.3172 0.1785 0.8012 0.029 Uiso 1 1 calc GR . . . .
C9' C 0.1411(2) 0.21010(14) 0.57084(10) 0.0216(4) Uani 1 1 d . . . . .
H9'A H 0.0505 0.2296 0.6017 0.032 Uiso 1 1 calc GR . . . .
H9'B H 0.1192 0.1465 0.5403 0.032 Uiso 1 1 calc GR . . . .
H9'C H 0.1675 0.2675 0.5348 0.032 Uiso 1 1 calc GR . . . .

loop_
_atom_site_aniso_label
_atom_site_aniso_U_11
_atom_site_aniso_U_22
_atom_site_aniso_U_33
_atom_site_aniso_U_23
_atom_site_aniso_U_13
_atom_site_aniso_U_12
O5 0.0156(5) 0.0141(5) 0.0188(5) 0.0009(4) -0.0024(4) 0.0000(4)
O2 0.0187(6) 0.0210(6) 0.0177(5) 0.0043(4) -0.0016(5) 0.0022(5)
O1 0.0143(5) 0.0206(6) 0.0229(6) 0.0026(5) 0.0013(5) -0.0008(5)
O4 0.0238(6) 0.0216(6) 0.0186(6) -0.0046(5) -0.0051(5) 0.0074(5)
O3 0.0195(6) 0.0218(6) 0.0191(5) -0.0015(5) 0.0021(5) 0.0051(5)
O7 0.0204(6) 0.0197(6) 0.0273(6) 0.0063(5) 0.0050(5) 0.0038(5)
O6 0.0200(6) 0.0278(6) 0.0258(6) 0.0056(5) 0.0061(5) 0.0073(5)
C1 0.0182(7) 0.0106(7) 0.0156(7) -0.0015(6) -0.0002(6) -0.0005(6)
C3 0.0138(7) 0.0135(7) 0.0199(7) -0.0040(6) 0.0014(6) -0.0007(6)
C5' 0.0193(8) 0.0140(7) 0.0146(7) 0.0006(6) -0.0006(6) 0.0000(6)
C7 0.0156(7) 0.0150(7) 0.0154(7) 0.0002(6) 0.0003(6) 0.0030(6)
C6 0.0151(7) 0.0140(7) 0.0176(7) -0.0003(6) -0.0009(6) -0.0001(6)
C1' 0.0169(8) 0.0170(7) 0.0147(7) 0.0024(6) 0.0018(6) -0.0009(6)
C4 0.0198(8) 0.0140(7) 0.0152(7) 0.0001(6) 0.0025(6) -0.0020(6)
C6' 0.0170(7) 0.0129(7) 0.0163(7) 0.0030(5) 0.0023(6) 0.0002(6)
C2 0.0162(7) 0.0133(7) 0.0175(7) 0.0004(6) -0.0024(6) 0.0013(6)
C3' 0.0176(7) 0.0147(7) 0.0192(7) 0.0031(6) 0.0047(6) 0.0005(6)
C5 0.0194(8) 0.0118(7) 0.0151(7) -0.0002(6) -0.0027(6) 0.0008(6)
C2' 0.0218(8) 0.0180(7) 0.0141(7) -0.0003(6) 0.0022(6) -0.0008(7)
C4' 0.0163(7) 0.0182(7) 0.0183(7) 0.0026(6) -0.0013(6) -0.0002(6)
C8' 0.0191(8) 0.0146(7) 0.0183(7) 0.0004(6) 0.0002(6) -0.0015(6)
C8 0.0150(7) 0.0158(7) 0.0146(7) 0.0018(6) -0.0010(6) 0.0013(6)
C7' 0.0206(9) 0.0265(8) 0.0171(8) -0.0032(6) -0.0015(7) 0.0014(7)
C9 0.0199(8) 0.0191(8) 0.0182(8) 0.0035(6) 0.0030(6) 0.0023(6)
C9' 0.0191(8) 0.0218(8) 0.0239(8) -0.0009(7) -0.0018(7) -0.0009(6)

loop_
_atom_type_symbol
_atom_type_description
_atom_type_scat_dispersion_real
_atom_type_scat_dispersion_imag
_atom_type_scat_source
C C 0.0181 0.0091 'International Tables Vol C Tables 4.2.6.8 and 6.1.1.4'
H H 0.0000 0.0000 'International Tables Vol C Tables 4.2.6.8 and 6.1.1.4'
O O 0.0492 0.0322 'International Tables Vol C Tables 4.2.6.8 and 6.1.1.4'

loop_
_geom_angle_atom_site_label_1
_geom_angle_atom_site_label_2
_geom_angle_atom_site_label_3
_geom_angle
_geom_angle_site_symmetry_1
_geom_angle_site_symmetry_3
_geom_angle_publ_flag
C8' O5 C8 116.82(11) . . ?
C5 O2 H2 109.5 . . ?
C3 O1 H1 109.5 . . ?
C5' O4 H4 109.5 . . ?
C3' O3 H3 109.5 . . ?
H7C O7 H7D 104.5 . . ?
H6A O6 H6B 104.5 . . ?
C6 C1 C7 121.15(14) . . ?
C2 C1 C7 119.20(14) . . ?
C2 C1 C6 119.59(15) . . ?
O1 C3 C4 118.15(14) . . ?
O1 C3 C2 120.94(15) . . ?
C4 C3 C2 120.90(14) . . ?
O4 C5' C6' 118.63(13) . . ?
O4 C5' C4' 119.50(14) . . ?
C4' C5' C6' 121.87(14) . . ?
C1 C7 H7A 108.3 . . ?
C1 C7 H7B 108.3 . . ?
C1 C7 C8 115.81(13) . . ?
H7A C7 H7B 107.4 . . ?
C8 C7 H7A 108.3 . . ?
C8 C7 H7B 108.3 . . ?
C1 C6 H6 120.4 . . ?
C5 C6 C1 119.22(15) . . ?
C5 C6 H6 120.4 . . ?
C6' C1' C7' 120.15(14) . . ?
C2' C1' C6' 121.27(15) . . ?
C2' C1' C7' 118.54(14) . . ?
C3 C4 H4A 120.9 . . ?
C5 C4 C3 118.25(15) . . ?
C5 C4 H4A 120.9 . . ?
C5' C6' C8 121.36(13) . . ?
C1' C6' C5' 117.26(14) . . ?
C1' C6' C8 121.32(14) . . ?
C1 C2 H2A 119.9 . . ?
C3 C2 C1 120.14(15) . . ?
C3 C2 H2A 119.9 . . ?
O3 C3' C4' 116.66(14) . . ?
C2' C3' O3 122.96(14) . . ?
C2' C3' C4' 120.31(15) . . ?
C6 C5 O2 121.41(14) . . ?
C4 C5 O2 116.70(14) . . ?
C4 C5 C6 121.89(15) . . ?
C1' C2' H2' 120.1 . . ?
C3' C2' C1' 119.77(15) . . ?
C3' C2' H2' 120.1 . . ?
C5' C4' C3' 119.50(15) . . ?
C5' C4' H4' 120.2 . . ?
C3' C4' H4' 120.3 . . ?
O5 C8' H8' 110.3 . . ?
O5 C8' C7' 107.61(13) . . ?
O5 C8' C9' 106.07(13) . . ?
C7' C8' H8' 110.3 . . ?
C7' C8' C9' 112.22(14) . . ?
C9' C8' H8' 110.3 . . ?
O5 C8 C7 102.80(11) . . ?
O5 C8 C6' 111.05(12) . . ?
O5 C8 C9 108.49(12) . . ?
C6' C8 C7 113.26(12) . . ?
C6' C8 C9 111.77(12) . . ?
C9 C8 C7 109.02(13) . . ?
C1' C7' H7'A 109.2 . . ?
C1' C7' H7'B 109.2 . . ?
C8' C7' C1' 112.02(13) . . ?
C8' C7' H7'A 109.2 . . ?
C8' C7' H7'B 109.2 . . ?
H7'A C7' H7'B 107.9 . . ?
C8 C9 H9A 109.5 . . ?
C8 C9 H9B 109.5 . . ?
C8 C9 H9C 109.5 . . ?
H9A C9 H9B 109.5 . . ?
H9A C9 H9C 109.5 . . ?
H9B C9 H9C 109.5 . . ?
C8' C9' H9'A 109.5 . . ?
C8' C9' H9'B 109.5 . . ?
C8' C9' H9'C 109.5 . . ?
H9'A C9' H9'B 109.5 . . ?
H9'A C9' H9'C 109.5 . . ?
H9'B C9' H9'C 109.5 . . ?

loop_
_geom_bond_atom_site_label_1
_geom_bond_atom_site_label_2
_geom_bond_distance
_geom_bond_site_symmetry_2
_geom_bond_publ_flag
O5 C8' 1.4452(19) . ?
O5 C8 1.4503(18) . ?
O2 H2 0.8200 . ?
O2 C5 1.3948(19) . ?
O1 H1 0.8200 . ?
O1 C3 1.3734(19) . ?
O4 H4 0.8200 . ?
O4 C5' 1.3760(19) . ?
O3 H3 0.8200 . ?
O3 C3' 1.3800(19) . ?
O7 H7C 0.8501 . ?
O7 H7D 0.8501 . ?
O6 H6A 0.8496 . ?
O6 H6B 0.8500 . ?
C1 C7 1.507(2) . ?
C1 C6 1.396(2) . ?
C1 C2 1.396(2) . ?
C3 C4 1.391(2) . ?
C3 C2 1.392(2) . ?
C5' C6' 1.404(2) . ?
C5' C4' 1.385(2) . ?
C7 H7A 0.9700 . ?
C7 H7B 0.9700 . ?
C7 C8 1.546(2) . ?
C6 H6 0.9300 . ?
C6 C5 1.391(2) . ?
C1' C6' 1.401(2) . ?
C1' C2' 1.401(2) . ?
C1' C7' 1.507(2) . ?
C4 H4A 0.9300 . ?
C4 C5 1.390(2) . ?
C6' C8 1.531(2) . ?
C2 H2A 0.9300 . ?
C3' C2' 1.379(2) . ?
C3' C4' 1.393(2) . ?
C2' H2' 0.9300 . ?
C4' H4' 0.9300 . ?
C8' H8' 0.9800 . ?
C8' C7' 1.505(2) . ?
C8' C9' 1.510(2) . ?
C8 C9 1.532(2) . ?
C7' H7'A 0.9700 . ?
C7' H7'B 0.9700 . ?
C9 H9A 0.9600 . ?
C9 H9B 0.9600 . ?
C9 H9C 0.9600 . ?
C9' H9'A 0.9600 . ?
C9' H9'B 0.9600 . ?
C9' H9'C 0.9600 . ?

loop_
_geom_hbond_atom_site_label_D
_geom_hbond_atom_site_label_H
_geom_hbond_atom_site_label_A
_geom_hbond_distance_DH
_geom_hbond_distance_HA
_geom_hbond_distance_DA
_geom_hbond_angle_DHA
_geom_hbond_site_symmetry_A
O2 H2 O7 0.82 2.05 2.8619(17) 174.0 4_466
O1 H1 O6 0.82 1.78 2.6026(17) 176.2 2_665
O4 H4 O7 0.82 2.02 2.8168(17) 163.3 2_665
O3 H3 O2 0.82 2.07 2.8795(16) 168.3 4_556
O7 H7C O1 0.85 1.89 2.7391(16) 174.0 4_466
O6 H6A O3 0.85 1.99 2.8359(17) 172.2 4_456
O6 H6B O5 0.85 1.85 2.6943(17) 171.7 2_564

loop_
_geom_torsion_atom_site_label_1
_geom_torsion_atom_site_label_2
_geom_torsion_atom_site_label_3
_geom_torsion_atom_site_label_4
_geom_torsion
_geom_torsion_site_symmetry_1
_geom_torsion_site_symmetry_2
_geom_torsion_site_symmetry_3
_geom_torsion_site_symmetry_4
_geom_torsion_publ_flag
O5 C8' C7' C1' 52.32(18) . . . . ?
O1 C3 C4 C5 -177.46(14) . . . . ?
O1 C3 C2 C1 177.56(14) . . . . ?
O4 C5' C6' C1' -178.69(14) . . . . ?
O4 C5' C6' C8 -1.5(2) . . . . ?
O4 C5' C4' C3' 178.17(14) . . . . ?
O3 C3' C2' C1' 175.70(14) . . . . ?
O3 C3' C4' C5' -175.42(14) . . . . ?
C1 C7 C8 O5 -61.65(16) . . . . ?
C1 C7 C8 C6' 58.25(17) . . . . ?
C1 C7 C8 C9 -176.63(13) . . . . ?
C1 C6 C5 O2 -178.83(13) . . . . ?
C1 C6 C5 C4 0.6(2) . . . . ?
C3 C4 C5 O2 178.54(13) . . . . ?
C3 C4 C5 C6 -0.9(2) . . . . ?
C5' C6' C8 O5 175.58(13) . . . . ?
C5' C6' C8 C7 60.50(18) . . . . ?
C5' C6' C8 C9 -63.11(18) . . . . ?
C7 C1 C6 C5 176.60(13) . . . . ?
C7 C1 C2 C3 -176.50(14) . . . . ?
C6 C1 C7 C8 93.41(17) . . . . ?
C6 C1 C2 C3 0.6(2) . . . . ?
C1' C6' C8 O5 -7.33(19) . . . . ?
C1' C6' C8 C7 -122.41(15) . . . . ?
C1' C6' C8 C9 113.97(16) . . . . ?
C4 C3 C2 C1 -0.9(2) . . . . ?
C6' C5' C4' C3' -1.7(2) . . . . ?
C6' C1' C2' C3' 0.8(2) . . . . ?
C6' C1' C7' C8' -22.5(2) . . . . ?
C2 C1 C7 C8 -89.58(17) . . . . ?
C2 C1 C6 C5 -0.4(2) . . . . ?
C2 C3 C4 C5 1.1(2) . . . . ?
C2' C1' C6' C5' -0.7(2) . . . . ?
C2' C1' C6' C8 -177.92(14) . . . . ?
C2' C1' C7' C8' 154.91(14) . . . . ?
C2' C3' C4' C5' 1.7(2) . . . . ?
C4' C5' C6' C1' 1.2(2) . . . . ?
C4' C5' C6' C8 178.40(14) . . . . ?
C4' C3' C2' C1' -1.3(2) . . . . ?
C8' O5 C8 C7 163.19(12) . . . . ?
C8' O5 C8 C6' 41.77(17) . . . . ?
C8' O5 C8 C9 -81.44(15) . . . . ?
C8 O5 C8' C7' -65.59(16) . . . . ?
C8 O5 C8' C9' 174.13(12) . . . . ?
C7' C1' C6' C5' 176.66(14) . . . . ?
C7' C1' C6' C8 -0.5(2) . . . . ?
C7' C1' C2' C3' -176.63(15) . . . . ?
C9' C8' C7' C1' 168.64(14) . . . . ?
